data_4037357
loop_
_publ_author_name
'Kise, Naoki'
'Hamada, Yusuke'
'Sakurai, Toshihiko'

_publ_section_title
;
 Electroreductive Intermolecular Coupling of Coumarins with Benzophenones:
 Synthesis of 4-(2-Hydroxyphenyl)-5,5-diaryl-\g-butyrolactones,
 2-(2,2-Diaryl-2,3-dihydrobenzofuran-3-yl)acetic Acids, and
 4-(Diarylmethyl)coumarins.
;
_journal_issue 22
_journal_name_full 'The Journal of organic chemistry'
_journal_page_first 11043
_journal_page_last 11056
_journal_paper_doi 10.1021/acs.joc.6b02056
_journal_volume 81
_journal_year 2016
_chemical_formula_moiety 'C23 H21 N O2'
_chemical_formula_sum 'C23 H21 N O2'
_chemical_formula_weight 343.41
_chemical_melting_point 454.0(10)
_chemical_name_systematic
; 
4-(Hydroxydiphenylmethyl)-1-methyl-3,4-dihydroquinolin-2(1H)-one
;
_space_group_IT_number 14
_space_group_name_Hall '-P 2ybc'
_space_group_name_H-M_alt 'P 1 21/c 1'
_symmetry_cell_setting monoclinic
_symmetry_space_group_name_Hall '-P 2ybc'
_symmetry_space_group_name_H-M 'P 1 21/c 1'
_atom_sites_solution_hydrogens geom
_atom_sites_solution_primary direct
_atom_sites_solution_secondary difmap
_audit_creation_method SHELXL-97
_cell_angle_alpha 90.00
_cell_angle_beta 48.205(3)
_cell_angle_gamma 90.00
_cell_formula_units_Z 4
_cell_length_a 18.812(2)
_cell_length_b 6.8495(7)
_cell_length_c 18.3943(17)
_cell_measurement_reflns_used 4408
_cell_measurement_temperature 298(2)
_cell_measurement_theta_max 27.2
_cell_measurement_theta_min 3.2
_cell_volume 1767.0(3)
_computing_cell_refinement PROCESS-AUTO
_computing_data_collection PROCESS-AUTO
_computing_data_reduction PROCESS-AUTO
_computing_publication_material yadokari-XG
_computing_structure_refinement 'SHELXL-97 (Sheldrick, 1997)'
_computing_structure_solution 'SHELXS-97 (Sheldrick, 1990)'
_diffrn_ambient_temperature 298(2)
_diffrn_detector_area_resol_mean 10.00
_diffrn_measured_fraction_theta_full 0.990
_diffrn_measured_fraction_theta_max 0.990
_diffrn_measurement_device_type 'Rigaku RAXIS-RAPID'
_diffrn_measurement_method \w
_diffrn_radiation_monochromator graphite
_diffrn_radiation_source 'fine-focus sealed tube'
_diffrn_radiation_type MoK\a
_diffrn_radiation_wavelength 0.71075
_diffrn_reflns_av_R_equivalents 0.0531
_diffrn_reflns_av_sigmaI/netI 0.0742
_diffrn_reflns_limit_h_max 24
_diffrn_reflns_limit_h_min -24
_diffrn_reflns_limit_k_max 8
_diffrn_reflns_limit_k_min -8
_diffrn_reflns_limit_l_max 23
_diffrn_reflns_limit_l_min -21
_diffrn_reflns_number 16338
_diffrn_reflns_theta_full 27.48
_diffrn_reflns_theta_max 27.48
_diffrn_reflns_theta_min 3.21
_exptl_absorpt_coefficient_mu 0.082
_exptl_absorpt_correction_T_max 0.9878
_exptl_absorpt_correction_T_min 0.9602
_exptl_absorpt_correction_type multi-scan
_exptl_absorpt_process_details
;
    Higashi, T. (1995). Program for Absorption Correction.
    Rigaku Corporation, Tokyo, Japan.
;
_exptl_crystal_colour colorless
_exptl_crystal_density_diffrn 1.291
_exptl_crystal_density_method 'not measured'
_exptl_crystal_description block
_exptl_crystal_F_000 728
_exptl_crystal_size_max 0.50
_exptl_crystal_size_mid 0.30
_exptl_crystal_size_min 0.15
_refine_diff_density_max 0.122
_refine_diff_density_min -0.146
_refine_diff_density_rms 0.027
_refine_ls_extinction_method none
_refine_ls_goodness_of_fit_ref 1.002
_refine_ls_hydrogen_treatment refall
_refine_ls_matrix_type full
_refine_ls_number_parameters 237
_refine_ls_number_reflns 4015
_refine_ls_number_restraints 0
_refine_ls_restrained_S_all 1.002
_refine_ls_R_factor_all 0.1165
_refine_ls_R_factor_gt 0.0430
_refine_ls_shift/su_max 0.001
_refine_ls_shift/su_mean 0.000
_refine_ls_structure_factor_coef Fsqd
_refine_ls_weighting_details 'calc w=1/[\s^2^(Fo^2^)+(0.0250P)^2^+0.0000P] where P=(Fo^2^+2Fc^2^)/3'
_refine_ls_weighting_scheme calc
_refine_ls_wR_factor_gt 0.0663
_refine_ls_wR_factor_ref 0.0741
_reflns_number_gt 2046
_reflns_number_total 4015
_reflns_threshold_expression >2sigma(I)
_cod_data_source_file jo-2016-02056y-File016.cif
_cod_data_source_block 9n
_cod_depositor_comments
;
The following automatic conversions were performed:

data item '_chemical_melting_point' value '453-455' was changed to
'454.0(10)' -- the average value was taken and precision was
estimated.

Automatic conversion script
Id: cif_fix_values 6909 2019-04-08 15:41:33Z antanas 
;
_cod_original_sg_symbol_H-M 'P 21/c'
_cod_database_code 4037357

loop_
_symmetry_equiv_pos_as_xyz
'x, y, z'
'-x, y+1/2, -z+1/2'
'-x, -y, -z'
'x, -y-1/2, z-1/2'

loop_
_atom_site_label
_atom_site_type_symbol
_atom_site_fract_x
_atom_site_fract_y
_atom_site_fract_z
_atom_site_U_iso_or_equiv
_atom_site_adp_type
_atom_site_occupancy
_atom_site_symmetry_multiplicity
_atom_site_calc_flag
_atom_site_refinement_flags
N1 N 0.47650(8) 0.25556(16) 0.13076(9) 0.0466(3) Uani 1 1 d .
C1 C 0.37634(10) 0.3130(2) 0.19298(11) 0.0635(5) Uani 1 1 d .
H15 H 0.3395 0.2043 0.2010 0.095 Uiso 1 1 calc R
H16 H 0.3707 0.4196 0.1632 0.095 Uiso 1 1 calc R
H17 H 0.3532 0.3529 0.2556 0.095 Uiso 1 1 calc R
C24 C 0.50740(11) 0.1906(2) 0.17544(11) 0.0516(4) Uani 1 1 d .
O3 O 0.45367(8) 0.18311(16) 0.26497(8) 0.0760(4) Uani 1 1 d .
C3 C 0.60762(10) 0.1209(2) 0.11377(10) 0.0529(4) Uani 1 1 d .
H18 H 0.6071 -0.0206 0.1114 0.063 Uiso 1 1 calc R
H19 H 0.6306 0.1559 0.1461 0.063 Uiso 1 1 calc R
C4 C 0.67960(9) 0.19661(19) 0.00873(10) 0.0389(3) Uani 1 1 d .
H20 H 0.7309 0.0998 -0.0296 0.047 Uiso 1 1 calc R
C5 C 0.72598(9) 0.39361(19) -0.00036(9) 0.0372(3) Uani 1 1 d .
O2 O 0.65412(7) 0.54049(14) 0.04931(6) 0.0476(3) Uani 1 1 d .
H21 H 0.6293 0.5447 0.1066 0.071 Uiso 1 1 calc R
C6 C 0.79983(10) 0.4591(2) -0.10708(10) 0.0407(4) Uani 1 1 d .
C7 C 0.79035(11) 0.6322(2) -0.13764(12) 0.0564(4) Uani 1 1 d .
H1 H 0.7375 0.7109 -0.0930 0.068 Uiso 1 1 calc R
C8 C 0.85762(15) 0.6905(3) -0.23294(15) 0.0812(6) Uani 1 1 d .
H2 H 0.8497 0.8084 -0.2519 0.097 Uiso 1 1 calc R
C9 C 0.93470(16) 0.5808(4) -0.29947(15) 0.0866(7) Uani 1 1 d .
H3 H 0.9791 0.6216 -0.3641 0.104 Uiso 1 1 calc R
C10 C 0.94788(12) 0.4073(3) -0.27171(13) 0.0788(6) Uani 1 1 d .
H4 H 1.0015 0.3311 -0.3172 0.095 Uiso 1 1 calc R
C11 C 0.87977(11) 0.3472(2) -0.17460(11) 0.0580(4) Uani 1 1 d .
H5 H 0.8884 0.2308 -0.1553 0.070 Uiso 1 1 calc R
C12 C 0.77852(9) 0.3849(2) 0.03700(9) 0.0412(4) Uani 1 1 d .
C13 C 0.79952(10) 0.5587(2) 0.05753(10) 0.0557(4) Uani 1 1 d .
H6 H 0.7775 0.6754 0.0529 0.067 Uiso 1 1 calc R
C14 C 0.85228(11) 0.5631(3) 0.08468(11) 0.0712(5) Uani 1 1 d .
H7 H 0.8659 0.6821 0.0974 0.085 Uiso 1 1 calc R
C15 C 0.88481(11) 0.3930(3) 0.09299(11) 0.0732(5) Uani 1 1 d .
H8 H 0.9200 0.3960 0.1119 0.088 Uiso 1 1 calc R
C16 C 0.86514(11) 0.2194(3) 0.07331(11) 0.0675(5) Uani 1 1 d .
H9 H 0.8873 0.1036 0.0785 0.081 Uiso 1 1 calc R
C17 C 0.81214(10) 0.2146(2) 0.04547(10) 0.0545(4) Uani 1 1 d .
H10 H 0.7991 0.0952 0.0324 0.065 Uiso 1 1 calc R
C18 C 0.63162(10) 0.20608(18) -0.03243(10) 0.0362(3) Uani 1 1 d .
C19 C 0.68315(10) 0.17673(18) -0.13147(10) 0.0434(4) Uani 1 1 d .
H11 H 0.7480 0.1495 -0.1725 0.052 Uiso 1 1 calc R
C20 C 0.64099(11) 0.18683(19) -0.17055(11) 0.0475(4) Uani 1 1 d .
H12 H 0.6768 0.1659 -0.2368 0.057 Uiso 1 1 calc R
C21 C 0.54566(12) 0.22817(19) -0.11020(12) 0.0488(4) Uani 1 1 d .
H13 H 0.5169 0.2393 -0.1359 0.059 Uiso 1 1 calc R
C22 C 0.49213(11) 0.25346(18) -0.01163(12) 0.0466(4) Uani 1 1 d .
H14 H 0.4273 0.2803 0.0288 0.056 Uiso 1 1 calc R
C23 C 0.53432(10) 0.23910(18) 0.02793(11) 0.0387(3) Uani 1 1 d .

loop_
_atom_site_aniso_label
_atom_site_aniso_U_11
_atom_site_aniso_U_22
_atom_site_aniso_U_33
_atom_site_aniso_U_23
_atom_site_aniso_U_13
_atom_site_aniso_U_12
N1 0.0389(8) 0.0461(8) 0.0391(8) 0.0011(6) -0.0195(7) -0.0076(6)
C1 0.0413(10) 0.0568(10) 0.0543(11) -0.0047(9) -0.0159(9) -0.0031(8)
C24 0.0535(11) 0.0507(10) 0.0367(10) 0.0078(8) -0.0243(10) -0.0197(8)
O3 0.0798(9) 0.0870(8) 0.0320(7) 0.0118(6) -0.0251(7) -0.0254(7)
C3 0.0586(11) 0.0598(10) 0.0484(10) 0.0175(8) -0.0391(10) -0.0186(8)
C4 0.0402(9) 0.0420(8) 0.0343(8) 0.0030(7) -0.0247(8) -0.0012(7)
C5 0.0318(8) 0.0442(8) 0.0325(8) -0.0020(7) -0.0202(7) 0.0031(7)
O2 0.0447(6) 0.0554(6) 0.0403(6) -0.0073(5) -0.0274(6) 0.0077(5)
C6 0.0321(8) 0.0582(10) 0.0338(9) 0.0052(8) -0.0228(8) -0.0086(7)
C7 0.0522(11) 0.0702(11) 0.0507(11) 0.0204(9) -0.0360(10) -0.0164(9)
C8 0.0713(14) 0.1082(16) 0.0663(14) 0.0370(12) -0.0467(13) -0.0264(13)
C9 0.0663(15) 0.149(2) 0.0505(13) 0.0406(14) -0.0415(13) -0.0446(14)
C10 0.0391(11) 0.1411(19) 0.0434(12) -0.0105(12) -0.0221(10) -0.0060(11)
C11 0.0410(10) 0.0844(13) 0.0416(11) 0.0010(9) -0.0245(9) -0.0021(9)
C12 0.0334(8) 0.0571(10) 0.0277(8) 0.0011(7) -0.0180(8) -0.0013(7)
C13 0.0533(10) 0.0697(11) 0.0530(11) 0.0025(9) -0.0391(10) -0.0081(8)
C14 0.0618(12) 0.0988(15) 0.0652(13) -0.0012(11) -0.0474(12) -0.0135(10)
C15 0.0465(11) 0.1308(18) 0.0510(12) -0.0029(12) -0.0362(10) -0.0019(12)
C16 0.0555(12) 0.0979(14) 0.0542(12) -0.0011(10) -0.0387(11) 0.0168(10)
C17 0.0503(10) 0.0713(11) 0.0469(10) -0.0035(8) -0.0345(9) 0.0077(8)
C18 0.0376(9) 0.0338(8) 0.0367(9) 0.0013(7) -0.0246(8) -0.0027(6)
C19 0.0426(9) 0.0451(9) 0.0401(9) -0.0016(7) -0.0266(8) -0.0011(7)
C20 0.0582(11) 0.0479(9) 0.0421(10) 0.0020(7) -0.0357(10) -0.0052(8)
C21 0.0621(12) 0.0442(9) 0.0593(12) 0.0091(8) -0.0484(11) -0.0100(8)
C22 0.0404(9) 0.0399(9) 0.0596(11) 0.0041(8) -0.0334(9) -0.0049(7)
C23 0.0409(9) 0.0320(8) 0.0375(9) 0.0015(6) -0.0238(8) -0.0061(7)

loop_
_atom_type_symbol
_atom_type_description
_atom_type_scat_dispersion_real
_atom_type_scat_dispersion_imag
_atom_type_scat_source
C C 0.0033 0.0016 'International Tables Vol C Tables 4.2.6.8 and 6.1.1.4'
H H 0.0000 0.0000 'International Tables Vol C Tables 4.2.6.8 and 6.1.1.4'
N N 0.0061 0.0033 'International Tables Vol C Tables 4.2.6.8 and 6.1.1.4'
O O 0.0106 0.0060 'International Tables Vol C Tables 4.2.6.8 and 6.1.1.4'

loop_
_geom_angle_atom_site_label_1
_geom_angle_atom_site_label_2
_geom_angle_atom_site_label_3
_geom_angle
C24 N1 C23 121.39(13)
C24 N1 C1 117.50(13)
C23 N1 C1 120.35(13)
N1 C1 H15 109.5
N1 C1 H16 109.5
H15 C1 H16 109.5
N1 C1 H17 109.5
H15 C1 H17 109.5
H16 C1 H17 109.5
O3 C24 N1 121.42(15)
O3 C24 C3 119.93(15)
N1 C24 C3 118.60(13)
C24 C3 C4 117.26(12)
C24 C3 H18 108.0
C4 C3 H18 108.0
C24 C3 H19 108.0
C4 C3 H19 108.0
H18 C3 H19 107.2
C18 C4 C3 108.89(11)
C18 C4 C5 112.78(10)
C3 C4 C5 112.99(11)
C18 C4 H20 107.3
C3 C4 H20 107.3
C5 C4 H20 107.3
O2 C5 C6 106.10(11)
O2 C5 C12 111.06(10)
C6 C5 C12 106.27(10)
O2 C5 C4 108.63(10)
C6 C5 C4 110.89(10)
C12 C5 C4 113.62(11)
C5 O2 H21 109.5
C7 C6 C11 118.18(14)
C7 C6 C5 121.51(13)
C11 C6 C5 120.28(13)
C8 C7 C6 120.95(17)
C8 C7 H1 119.5
C6 C7 H1 119.5
C9 C8 C7 121.26(19)
C9 C8 H2 119.4
C7 C8 H2 119.4
C8 C9 C10 119.77(19)
C8 C9 H3 120.1
C10 C9 H3 120.1
C9 C10 C11 119.28(19)
C9 C10 H4 120.4
C11 C10 H4 120.4
C6 C11 C10 120.55(17)
C6 C11 H5 119.7
C10 C11 H5 119.7
C13 C12 C17 117.35(13)
C13 C12 C5 118.33(13)
C17 C12 C5 124.17(13)
C14 C13 C12 121.57(15)
C14 C13 H6 119.2
C12 C13 H6 119.2
C15 C14 C13 120.33(16)
C15 C14 H7 119.8
C13 C14 H7 119.8
C16 C15 C14 119.41(15)
C16 C15 H8 120.3
C14 C15 H8 120.3
C15 C16 C17 120.40(16)
C15 C16 H9 119.8
C17 C16 H9 119.8
C12 C17 C16 120.94(15)
C12 C17 H10 119.5
C16 C17 H10 119.5
C23 C18 C19 117.81(12)
C23 C18 C4 120.92(13)
C19 C18 C4 121.25(13)
C20 C19 C18 122.13(14)
C20 C19 H11 118.9
C18 C19 H11 118.9
C21 C20 C19 118.95(14)
C21 C20 H12 120.5
C19 C20 H12 120.5
C20 C21 C22 120.45(14)
C20 C21 H13 119.8
C22 C21 H13 119.8
C21 C22 C23 120.50(14)
C21 C22 H14 119.8
C23 C22 H14 119.8
C18 C23 C22 120.05(14)
C18 C23 N1 120.51(12)
C22 C23 N1 119.43(14)

loop_
_geom_bond_atom_site_label_1
_geom_bond_atom_site_label_2
_geom_bond_distance
N1 C24 1.3593(17)
N1 C23 1.4253(17)
N1 C1 1.4631(16)
C1 H15 0.9600
C1 H16 0.9600
C1 H17 0.9600
C24 O3 1.2320(16)
C24 C3 1.4895(19)
C3 C4 1.5325(17)
C3 H18 0.9700
C3 H19 0.9700
C4 C18 1.5176(16)
C4 C5 1.5542(17)
C4 H20 0.9800
C5 O2 1.4241(14)
C5 C6 1.5329(17)
C5 C12 1.5355(17)
O2 H21 0.8200
C6 C7 1.3734(18)
C6 C11 1.3792(18)
C7 C8 1.370(2)
C7 H1 0.9300
C8 C9 1.342(2)
C8 H2 0.9300
C9 C10 1.380(2)
C9 H3 0.9300
C10 C11 1.397(2)
C10 H4 0.9300
C11 H5 0.9300
C12 C13 1.3840(17)
C12 C17 1.3846(18)
C13 C14 1.3771(18)
C13 H6 0.9300
C14 C15 1.371(2)
C14 H7 0.9300
C15 C16 1.364(2)
C15 H8 0.9300
C16 C17 1.3920(19)
C16 H9 0.9300
C17 H10 0.9300
C18 C23 1.3876(17)
C18 C19 1.3946(17)
C19 C20 1.3825(17)
C19 H11 0.9300
C20 C21 1.3692(18)
C20 H12 0.9300
C21 C22 1.3775(19)
C21 H13 0.9300
C22 C23 1.3926(17)
C22 H14 0.9300

loop_
_geom_torsion_atom_site_label_1
_geom_torsion_atom_site_label_2
_geom_torsion_atom_site_label_3
_geom_torsion_atom_site_label_4
_geom_torsion
C23 N1 C24 O3 -171.18(12)
C1 N1 C24 O3 -1.13(19)
C23 N1 C24 C3 6.63(19)
C1 N1 C24 C3 176.68(12)
O3 C24 C3 C4 -159.02(12)
N1 C24 C3 C4 23.14(19)
C24 C3 C4 C18 -38.97(16)
C24 C3 C4 C5 87.16(14)
C18 C4 C5 O2 58.24(14)
C3 C4 C5 O2 -65.78(14)
C18 C4 C5 C6 -57.99(15)
C3 C4 C5 C6 177.98(11)
C18 C4 C5 C12 -177.61(11)
C3 C4 C5 C12 58.37(15)
O2 C5 C6 C7 1.56(15)
C12 C5 C6 C7 -116.73(13)
C4 C5 C6 C7 119.34(13)
O2 C5 C6 C11 179.39(11)
C12 C5 C6 C11 61.10(16)
C4 C5 C6 C11 -62.83(15)
C11 C6 C7 C8 1.1(2)
C5 C6 C7 C8 178.98(13)
C6 C7 C8 C9 0.1(3)
C7 C8 C9 C10 -1.1(3)
C8 C9 C10 C11 0.8(3)
C7 C6 C11 C10 -1.3(2)
C5 C6 C11 C10 -179.24(12)
C9 C10 C11 C6 0.4(2)
O2 C5 C12 C13 -39.72(17)
C6 C5 C12 C13 75.24(15)
C4 C5 C12 C13 -162.55(12)
O2 C5 C12 C17 144.79(13)
C6 C5 C12 C17 -100.25(15)
C4 C5 C12 C17 21.96(19)
C17 C12 C13 C14 0.4(2)
C5 C12 C13 C14 -175.36(13)
C12 C13 C14 C15 -0.6(2)
C13 C14 C15 C16 0.6(2)
C14 C15 C16 C17 -0.3(2)
C13 C12 C17 C16 -0.2(2)
C5 C12 C17 C16 175.36(13)
C15 C16 C17 C12 0.1(2)
C3 C4 C18 C23 29.56(16)
C5 C4 C18 C23 -96.70(14)
C3 C4 C18 C19 -148.68(13)
C5 C4 C18 C19 85.06(15)
C23 C18 C19 C20 2.42(19)
C4 C18 C19 C20 -179.29(12)
C18 C19 C20 C21 0.4(2)
C19 C20 C21 C22 -1.9(2)
C20 C21 C22 C23 0.6(2)
C19 C18 C23 C22 -3.74(18)
C4 C18 C23 C22 177.96(11)
C19 C18 C23 N1 175.28(11)
C4 C18 C23 N1 -3.02(18)
C21 C22 C23 C18 2.34(19)
C21 C22 C23 N1 -176.69(11)
C24 N1 C23 C18 -17.45(18)
C1 N1 C23 C18 172.78(12)
C24 N1 C23 C22 161.58(12)
C1 N1 C23 C22 -8.19(17)
